data_9005455
loop_
_publ_author_name
'Hatert, F.'
'Keller, P.'
'Lissner, F.'
'Antenucci, D.'
'Fransolet, A.-M.'

_publ_section_title
;
 First experimental evidence of alluaudite-like phosphates with high
 Li-content: the (Na1-xLix)MnFe2(PO4)3 series (x= 0 to 1)
 Sample: Na.5Li.5MnFe2(PO4)3
;
_journal_name_full 'European Journal of Mineralogy'
_journal_page_first 847
_journal_page_last 857
_journal_volume 12
_journal_year 2000
_chemical_formula_structural Na.5Li.5MnFe2(PO4)3
_chemical_formula_sum 'Fe2 Li0.5 Mn Na0.5 O12 P3'
_space_group_IT_number 15
_symmetry_space_group_name_Hall '-C 2yc'
_symmetry_space_group_name_H-M 'C 1 2/c 1'
_cell_angle_alpha 90
_cell_angle_beta 114.67
_cell_angle_gamma 90
_cell_formula_units_Z 4
_cell_length_a 11.988
_cell_length_b 12.500
_cell_length_c 6.392
_cell_volume 870.416
_database_code_amcsd 0006841
_exptl_crystal_density_diffrn 3.560
_cod_original_formula_sum 'Li.5 Na.5 Mn Fe2 P3 O12'
_cod_database_code 9005455
_amcsd_formula_title Na.5Li.5MnFe2(PO4)3

loop_
_space_group_symop_operation_xyz
x,y,z
1/2+x,1/2+y,z
x,-y,1/2+z
1/2+x,1/2-y,1/2+z
-x,y,1/2-z
1/2-x,1/2+y,1/2-z
-x,-y,-z
1/2-x,1/2-y,-z

loop_
_atom_site_aniso_label
_atom_site_aniso_U_11
_atom_site_aniso_U_22
_atom_site_aniso_U_33
_atom_site_aniso_U_12
_atom_site_aniso_U_13
_atom_site_aniso_U_23
LiA2* 0.03000 0.04700 0.04600 0.00000 -0.00200 0.00000
NaA2* 0.03000 0.04700 0.04600 0.00000 -0.00200 0.00000
NaA1 0.06500 0.00600 0.05500 0.00200 -0.05200 -0.00100
MnM1 0.00900 0.00950 0.00910 0.00000 0.00610 0.00000
FeM2 0.00590 0.00440 0.00510 -0.00070 0.00310 -0.00080
P1 0.00560 0.00360 0.00370 0.00000 0.00120 0.00000
P2 0.00660 0.00360 0.00440 -0.00010 0.00260 -0.00030
O1 0.01100 0.01100 0.00700 -0.00050 0.00360 -0.00150
O2 0.00900 0.01000 0.01400 0.00100 0.00300 -0.00390
O3 0.01700 0.00900 0.00600 -0.00190 0.00360 -0.00090
O4 0.01200 0.01200 0.02200 0.00080 0.00870 -0.00100
O5 0.01100 0.01200 0.00700 -0.00080 0.00450 0.00150
O6 0.01800 0.00700 0.01300 -0.00180 0.00570 0.00100

loop_
_atom_site_label
_atom_site_fract_x
_atom_site_fract_y
_atom_site_fract_z
_atom_site_occupancy
_atom_site_U_iso_or_equiv
LiA2* 0.00000 -0.01060 0.25000 0.50000 0.05826
NaA2* 0.00000 -0.01060 0.25000 0.23000 0.05826
NaA1 0.50000 0.00000 0.00000 0.27000 0.08612
MnM1 0.00000 0.26410 0.25000 1.00000 0.01077
FeM2 0.28030 0.65277 0.36868 1.00000 0.00608
P1 0.00000 -0.28733 0.25000 1.00000 0.00583
P2 0.24184 -0.10815 0.13300 1.00000 0.00595
O1 0.45250 0.71640 0.53240 1.00000 0.01229
O2 0.09870 0.63750 0.23860 1.00000 0.01494
O3 0.32840 0.66430 0.10220 1.00000 0.01406
O4 0.12210 0.39940 0.30960 1.00000 0.01900
O5 0.22440 0.82210 0.31800 1.00000 0.01241
O6 0.31480 0.50230 0.37720 1.00000 0.01608

loop_
_cod_changelog_entry_id
_cod_changelog_entry_author
_cod_changelog_entry_date
_cod_changelog_entry_text
1
;cod-tools version 3.10.1
Id: cif_fix_AMCSD_aniso_labels 10200 2024-08-01 14:09:44Z saulius
;
2024-08-02T12:20:55+03:00
;Changed the following '_atom_site_aniso_label' values:
'LiA2'' -> 'LiA2*'
'NaA2'' -> 'NaA2*'
;

loop_
_cod_related_entry_id
_cod_related_entry_database
_cod_related_entry_code
1 AMCSD 0006841
